data_7245044
loop_
_publ_author_name
'Julve, Miguel'
'El Alouani Dahmouni, Nadia'
'Switlicka, Anna'
'Machura, B.'
'Moliner, Fernando Nicol\'as'
'Rabelo, Renato'
'Ruiz-Garcia, Rafael'
'Stiriba, Salah-Eddine'
'Cano, Joan'

_publ_section_title
;
 Bulky countercation effects on the crystal packing of anionic
 dithiooxalato-containing Ni(II), Pd(II) and Pt(II) complexes:
 spectroscopic-redox correlations
;
_journal_name_full CrystEngComm
_journal_paper_doi 10.1039/D2CE00489E
_journal_year 2022
_chemical_formula_moiety 'C52 H40 As2 Ni O4 S4'
_chemical_formula_sum 'C52 H40 As2 Ni O4 S4'
_chemical_formula_weight 1065.63
_space_group_crystal_system triclinic
_space_group_IT_number 2
_space_group_name_Hall '-P 1'
_space_group_name_H-M_alt 'P -1'
_atom_sites_solution_hydrogens geom
_audit_creation_method SHELXL-2014/6
_audit_update_record
;
2022-03-28 deposited with the CCDC.	2022-06-08 downloaded from the CCDC.
;
_cell_angle_alpha 69.239(3)
_cell_angle_beta 77.795(3)
_cell_angle_gamma 73.530(3)
_cell_formula_units_Z 2
_cell_length_a 11.0025(9)
_cell_length_b 13.2382(11)
_cell_length_c 18.4636(15)
_cell_measurement_reflns_used 93786
_cell_measurement_temperature 273(2)
_cell_measurement_theta_max 29.85
_cell_measurement_theta_min 2.27
_cell_volume 2393.0(3)
_computing_cell_refinement 'Bruker SAINT'
_computing_data_collection 'Bruker APEX2'
_computing_data_reduction 'Bruker SAINT'
_computing_molecular_graphics 'Mercury (Macrae, J.Appl.Cryst. 41 (2008) 466-470'
_computing_publication_material 'Olex2 (Dolomanov et al., 2009)'
_computing_structure_refinement 'SHELXL-2014/6 (Sheldrick, 2014)'
_computing_structure_solution 'SHELXS-97 (Sheldrick, 2008)'
_diffrn_ambient_temperature 273(2)
_diffrn_measured_fraction_theta_full 0.989
_diffrn_measured_fraction_theta_max 0.990
_diffrn_measurement_device_type 'Bruker D8 Venture'
_diffrn_radiation_type MoK\a
_diffrn_radiation_wavelength 0.71073
_diffrn_reflns_av_R_equivalents 0.0280
_diffrn_reflns_av_unetI/netI 0.0183
_diffrn_reflns_Laue_measured_fraction_full 0.989
_diffrn_reflns_Laue_measured_fraction_max 0.990
_diffrn_reflns_limit_h_max 15
_diffrn_reflns_limit_h_min -15
_diffrn_reflns_limit_k_max 18
_diffrn_reflns_limit_k_min -18
_diffrn_reflns_limit_l_max 25
_diffrn_reflns_limit_l_min -25
_diffrn_reflns_number 93768
_diffrn_reflns_point_group_measured_fraction_full 0.989
_diffrn_reflns_point_group_measured_fraction_max 0.990
_diffrn_reflns_theta_full 25.242
_diffrn_reflns_theta_max 29.852
_diffrn_reflns_theta_min 2.267
_exptl_absorpt_coefficient_mu 1.997
_exptl_absorpt_correction_T_max 0.7459
_exptl_absorpt_correction_T_min 0.6738
_exptl_absorpt_correction_type multi-scan
_exptl_absorpt_process_details 'Blessing, Acta Cryst. A51 (1995) 33-38'
_exptl_crystal_colour red
_exptl_crystal_density_diffrn 1.479
_exptl_crystal_description prism
_exptl_crystal_F_000 1084
_exptl_crystal_size_max 0.27
_exptl_crystal_size_mid 0.18
_exptl_crystal_size_min 0.14
_refine_diff_density_max 0.447
_refine_diff_density_min -0.376
_refine_diff_density_rms 0.043
_refine_ls_extinction_method none
_refine_ls_goodness_of_fit_ref 1.028
_refine_ls_hydrogen_treatment constr
_refine_ls_matrix_type full
_refine_ls_number_parameters 568
_refine_ls_number_reflns 13646
_refine_ls_number_restraints 0
_refine_ls_restrained_S_all 1.028
_refine_ls_R_factor_all 0.0349
_refine_ls_R_factor_gt 0.0261
_refine_ls_shift/su_max 0.003
_refine_ls_shift/su_mean 0.000
_refine_ls_structure_factor_coef Fsqd
_refine_ls_weighting_details 'w=1/[\s^2^(Fo^2^)+(0.0356P)^2^+0.4620P] where P=(Fo^2^+2Fc^2^)/3'
_refine_ls_weighting_scheme calc
_refine_ls_wR_factor_gt 0.0673
_refine_ls_wR_factor_ref 0.0712
_reflns_Friedel_coverage 0.000
_reflns_number_gt 11372
_reflns_number_total 13646
_reflns_threshold_expression 'I > 2\s(I)'
_cod_data_source_file d2ce00489e2.cif
_cod_data_source_block NAD01_0m_a
_cod_database_code 7245044
_shelx_space_group_comment
;
The symmetry employed for this shelxl refinement is uniquely defined
by the following loop, which should always be used as a source of
symmetry information in preference to the above space-group names.
They are only intended as comments.
;
_shelxl_version_number 2014/6

loop_
_space_group_symop_operation_xyz
'x, y, z'
'-x, -y, -z'

loop_
_atom_site_label
_atom_site_type_symbol
_atom_site_fract_x
_atom_site_fract_y
_atom_site_fract_z
_atom_site_U_iso_or_equiv
_atom_site_adp_type
_atom_site_occupancy
_atom_site_site_symmetry_order
_atom_site_calc_flag
_atom_site_refinement_flags_posn
_atom_site_refinement_flags_adp
_atom_site_refinement_flags_occupancy
_atom_site_disorder_assembly
_atom_site_disorder_group
As1 As 0.13159(2) 0.73583(2) 0.54373(2) 0.03869(4) Uani 1 1 d . . . . .
C5 C 0.20760(16) 0.58057(12) 0.57351(9) 0.0449(3) Uani 1 1 d . . . . .
C6 C 0.1928(2) 0.51632(15) 0.53290(12) 0.0699(6) Uani 1 1 d . . . . .
H6 H 0.1424 0.5473 0.4923 0.084 Uiso 1 1 calc R U . . .
C7 C 0.2536(3) 0.40535(17) 0.55307(15) 0.0942(9) Uani 1 1 d . . . . .
H7 H 0.2434 0.3609 0.5265 0.113 Uiso 1 1 calc R U . . .
C8 C 0.3290(3) 0.36066(17) 0.61233(14) 0.0861(7) Uani 1 1 d . . . . .
H8 H 0.3715 0.2863 0.6248 0.103 Uiso 1 1 calc R U . . .
C9 C 0.3423(2) 0.42399(17) 0.65325(13) 0.0727(6) Uani 1 1 d . . . . .
H9 H 0.3934 0.3927 0.6934 0.087 Uiso 1 1 calc R U . . .
C10 C 0.27976(19) 0.53500(15) 0.63492(10) 0.0570(4) Uani 1 1 d . . . . .
H10 H 0.2863 0.5781 0.6636 0.068 Uiso 1 1 calc R U . . .
C11 C 0.01973(14) 0.77752(12) 0.46659(9) 0.0419(3) Uani 1 1 d . . . . .
C12 C 0.06894(19) 0.76105(16) 0.39507(10) 0.0565(4) Uani 1 1 d . . . . .
H12 H 0.1542 0.7261 0.3859 0.068 Uiso 1 1 calc R U . . .
C13 C -0.0101(2) 0.79717(18) 0.33744(12) 0.0698(5) Uani 1 1 d . . . . .
H13 H 0.0212 0.7843 0.2898 0.084 Uiso 1 1 calc R U . . .
C14 C -0.1346(2) 0.85195(18) 0.35041(13) 0.0723(6) Uani 1 1 d . . . . .
H14 H -0.1870 0.8771 0.3112 0.087 Uiso 1 1 calc R U . . .
C15 C -0.18235(19) 0.86981(18) 0.42049(14) 0.0706(6) Uani 1 1 d . . . . .
H15 H -0.2664 0.9084 0.4282 0.085 Uiso 1 1 calc R U . . .
C16 C -0.10631(16) 0.83084(15) 0.48029(11) 0.0547(4) Uani 1 1 d . . . . .
H16 H -0.1396 0.8404 0.5287 0.066 Uiso 1 1 calc R U . . .
C17 C 0.25942(14) 0.82085(12) 0.49826(8) 0.0394(3) Uani 1 1 d . . . . .
C18 C 0.38022(17) 0.78222(15) 0.52121(11) 0.0554(4) Uani 1 1 d . . . . .
H18 H 0.4033 0.7117 0.5566 0.066 Uiso 1 1 calc R U . . .
C19 C 0.46643(18) 0.84965(18) 0.49100(12) 0.0644(5) Uani 1 1 d . . . . .
H19 H 0.5477 0.8245 0.5066 0.077 Uiso 1 1 calc R U . . .
C20 C 0.43352(18) 0.95309(16) 0.43838(10) 0.0545(4) Uani 1 1 d . . . . .
H20 H 0.4925 0.9975 0.4182 0.065 Uiso 1 1 calc R U . . .
C21 C 0.31414(18) 0.99121(14) 0.41541(10) 0.0535(4) Uani 1 1 d . . . . .
H21 H 0.2922 1.0614 0.3795 0.064 Uiso 1 1 calc R U . . .
C22 C 0.22569(16) 0.92562(13) 0.44545(10) 0.0491(4) Uani 1 1 d . . . . .
H22 H 0.1442 0.9518 0.4302 0.059 Uiso 1 1 calc R U . . .
C23 C 0.04181(15) 0.77783(13) 0.63297(9) 0.0418(3) Uani 1 1 d . . . . .
C24 C 0.06425(16) 0.86579(14) 0.64780(10) 0.0488(4) Uani 1 1 d . . . . .
H24 H 0.1250 0.9037 0.6154 0.059 Uiso 1 1 calc R U . . .
C25 C -0.00461(19) 0.89674(16) 0.71129(11) 0.0598(4) Uani 1 1 d . . . . .
H25 H 0.0099 0.9558 0.7218 0.072 Uiso 1 1 calc R U . . .
C26 C -0.0941(2) 0.84095(19) 0.75889(11) 0.0666(5) Uani 1 1 d . . . . .
H26 H -0.1402 0.8624 0.8015 0.080 Uiso 1 1 calc R U . . .
C27 C -0.1162(2) 0.7539(2) 0.74427(13) 0.0803(7) Uani 1 1 d . . . . .
H27 H -0.1771 0.7164 0.7770 0.096 Uiso 1 1 calc R U . . .
C28 C -0.0481(2) 0.72126(17) 0.68088(12) 0.0685(6) Uani 1 1 d . . . . .
H28 H -0.0629 0.6620 0.6708 0.082 Uiso 1 1 calc R U . . .
As2 As 1.25840(2) 0.18070(2) -0.05840(2) 0.03790(4) Uani 1 1 d . . . . .
C29 C 1.11779(15) 0.29263(12) -0.10365(9) 0.0439(3) Uani 1 1 d . . . . .
C30 C 1.10877(17) 0.32191(14) -0.18260(10) 0.0528(4) Uani 1 1 d . . . . .
H30 H 1.1723 0.2885 -0.2144 0.063 Uiso 1 1 calc R U . . .
C31 C 1.0047(2) 0.40108(17) -0.21363(13) 0.0684(5) Uani 1 1 d . . . . .
H31 H 0.9979 0.4210 -0.2665 0.082 Uiso 1 1 calc R U . . .
C32 C 0.9122(2) 0.44984(17) -0.16675(15) 0.0760(6) Uani 1 1 d . . . . .
H32 H 0.8420 0.5028 -0.1878 0.091 Uiso 1 1 calc R U . . .
C33 C 0.9213(2) 0.42169(19) -0.08860(15) 0.0785(6) Uani 1 1 d . . . . .
H33 H 0.8576 0.4560 -0.0573 0.094 Uiso 1 1 calc R U . . .
C34 C 1.02483(19) 0.34240(16) -0.05611(12) 0.0618(5) Uani 1 1 d . . . . .
H34 H 1.0314 0.3232 -0.0033 0.074 Uiso 1 1 calc R U . . .
C35 C 1.39104(15) 0.15248(12) -0.13894(8) 0.0407(3) Uani 1 1 d . . . . .
C36 C 1.37607(18) 0.09457(14) -0.18518(9) 0.0503(4) Uani 1 1 d . . . . .
H36 H 1.3022 0.0690 -0.1769 0.060 Uiso 1 1 calc R U . . .
C37 C 1.4723(2) 0.07576(16) -0.24344(10) 0.0610(5) Uani 1 1 d . . . . .
H37 H 1.4637 0.0370 -0.2747 0.073 Uiso 1 1 calc R U . . .
C38 C 1.5811(2) 0.11432(18) -0.25547(12) 0.0691(5) Uani 1 1 d . . . . .
H38 H 1.6460 0.1008 -0.2946 0.083 Uiso 1 1 calc R U . . .
C39 C 1.5949(2) 0.17229(19) -0.21047(12) 0.0695(5) Uani 1 1 d . . . . .
H39 H 1.6684 0.1987 -0.2196 0.083 Uiso 1 1 calc R U . . .
C40 C 1.49957(17) 0.19171(15) -0.15136(10) 0.0527(4) Uani 1 1 d . . . . .
H40 H 1.5087 0.2307 -0.1205 0.063 Uiso 1 1 calc R U . . .
C41 C 1.32241(14) 0.23714(12) 0.00405(8) 0.0404(3) Uani 1 1 d . . . . .
C42 C 1.32867(18) 0.34790(14) -0.02453(10) 0.0533(4) Uani 1 1 d . . . . .
H42 H 1.2982 0.3937 -0.0714 0.064 Uiso 1 1 calc R U . . .
C43 C 1.3811(2) 0.38918(17) 0.01800(13) 0.0645(5) Uani 1 1 d . . . . .
H43 H 1.3866 0.4631 -0.0006 0.077 Uiso 1 1 calc R U . . .
C44 C 1.4249(2) 0.32138(19) 0.08739(12) 0.0669(5) Uani 1 1 d . . . . .
H44 H 1.4597 0.3497 0.1157 0.080 Uiso 1 1 calc R U . . .
C45 C 1.4179(2) 0.21195(18) 0.11546(11) 0.0642(5) Uani 1 1 d . . . . .
H45 H 1.4474 0.1670 0.1628 0.077 Uiso 1 1 calc R U . . .
C46 C 1.36719(17) 0.16800(14) 0.07390(9) 0.0490(4) Uani 1 1 d . . . . .
H46 H 1.3633 0.0937 0.0925 0.059 Uiso 1 1 calc R U . . .
C47 C 1.20769(15) 0.04590(12) 0.00417(8) 0.0417(3) Uani 1 1 d . . . . .
C48 C 1.09757(17) 0.05029(15) 0.05654(10) 0.0530(4) Uani 1 1 d . . . . .
H48 H 1.0475 0.1181 0.0607 0.064 Uiso 1 1 calc R U . . .
C49 C 1.0629(2) -0.04782(17) 0.10276(12) 0.0647(5) Uani 1 1 d . . . . .
H49 H 0.9896 -0.0459 0.1387 0.078 Uiso 1 1 calc R U . . .
C50 C 1.1352(2) -0.14724(17) 0.09615(12) 0.0663(5) Uani 1 1 d . . . . .
H50 H 1.1110 -0.2125 0.1277 0.080 Uiso 1 1 calc R U . . .
C51 C 1.2433(2) -0.15156(16) 0.04323(13) 0.0689(5) Uani 1 1 d . . . . .
H51 H 1.2914 -0.2195 0.0384 0.083 Uiso 1 1 calc R U . . .
C52 C 1.28081(18) -0.05461(14) -0.00299(11) 0.0571(4) Uani 1 1 d . . . . .
H52 H 1.3546 -0.0572 -0.0385 0.069 Uiso 1 1 calc R U . . .
Ni1 Ni 0.53253(2) 0.34446(2) 0.25741(2) 0.04256(5) Uani 1 1 d . . . . .
S1 S 0.60841(5) 0.16660(4) 0.28182(3) 0.05655(11) Uani 1 1 d . . . . .
S2 S 0.70086(5) 0.38031(4) 0.17640(3) 0.06257(12) Uani 1 1 d . . . . .
S3 S 0.36389(5) 0.31037(4) 0.33894(3) 0.06477(13) Uani 1 1 d . . . . .
S4 S 0.45357(5) 0.52214(4) 0.22532(4) 0.06861(14) Uani 1 1 d . . . . .
O1 O 0.78680(15) 0.06521(12) 0.19697(10) 0.0765(4) Uani 1 1 d . . . . .
O2 O 0.87724(18) 0.24838(14) 0.11302(10) 0.0965(6) Uani 1 1 d . . . . .
O3 O 0.16001(14) 0.44923(15) 0.37740(9) 0.0782(4) Uani 1 1 d . . . . .
O4 O 0.24377(18) 0.63162(15) 0.28446(14) 0.1080(7) Uani 1 1 d . . . . .
C1 C 0.73351(17) 0.15271(14) 0.20971(11) 0.0527(4) Uani 1 1 d . . . . .
C2 C 0.78303(19) 0.25738(15) 0.15982(10) 0.0574(4) Uani 1 1 d . . . . .
C3 C 0.26475(17) 0.43740(17) 0.33918(10) 0.0567(4) Uani 1 1 d . . . . .
C4 C 0.31102(19) 0.54105(17) 0.28493(14) 0.0650(5) Uani 1 1 d . . . . .

loop_
_atom_site_aniso_label
_atom_site_aniso_U_11
_atom_site_aniso_U_22
_atom_site_aniso_U_33
_atom_site_aniso_U_23
_atom_site_aniso_U_13
_atom_site_aniso_U_12
As1 0.03858(8) 0.03808(8) 0.04081(8) -0.01420(6) -0.00482(6) -0.00865(6)
C5 0.0501(8) 0.0383(7) 0.0454(8) -0.0118(6) -0.0080(6) -0.0091(6)
C6 0.1063(17) 0.0430(9) 0.0663(12) -0.0166(8) -0.0351(11) -0.0092(10)
C7 0.160(3) 0.0435(10) 0.0825(15) -0.0225(10) -0.0438(17) -0.0036(13)
C8 0.120(2) 0.0428(10) 0.0796(15) -0.0092(10) -0.0263(14) 0.0040(11)
C9 0.0827(15) 0.0559(11) 0.0661(12) 0.0015(9) -0.0283(11) -0.0078(10)
C10 0.0705(12) 0.0497(9) 0.0518(9) -0.0090(7) -0.0185(8) -0.0161(8)
C11 0.0409(7) 0.0395(7) 0.0471(8) -0.0148(6) -0.0098(6) -0.0074(6)
C12 0.0573(10) 0.0604(10) 0.0507(9) -0.0226(8) -0.0113(8) -0.0014(8)
C13 0.0895(16) 0.0696(12) 0.0544(10) -0.0182(9) -0.0242(10) -0.0152(11)
C14 0.0773(14) 0.0693(13) 0.0736(13) -0.0018(10) -0.0394(11) -0.0259(11)
C15 0.0432(10) 0.0697(12) 0.0939(16) -0.0140(11) -0.0217(10) -0.0105(9)
C16 0.0416(8) 0.0575(10) 0.0657(10) -0.0215(8) -0.0053(7) -0.0107(7)
C17 0.0385(7) 0.0412(7) 0.0387(7) -0.0141(6) -0.0019(5) -0.0095(6)
C18 0.0467(9) 0.0546(9) 0.0569(10) -0.0021(8) -0.0135(7) -0.0142(7)
C19 0.0488(10) 0.0753(12) 0.0674(11) -0.0078(10) -0.0138(8) -0.0256(9)
C20 0.0598(10) 0.0622(10) 0.0474(9) -0.0187(8) 0.0054(7) -0.0301(9)
C21 0.0639(11) 0.0437(8) 0.0453(8) -0.0099(7) 0.0040(7) -0.0136(8)
C22 0.0445(8) 0.0447(8) 0.0499(8) -0.0099(7) -0.0044(7) -0.0051(7)
C23 0.0433(8) 0.0436(7) 0.0403(7) -0.0149(6) -0.0016(6) -0.0129(6)
C24 0.0522(9) 0.0499(9) 0.0500(8) -0.0191(7) -0.0022(7) -0.0191(7)
C25 0.0681(12) 0.0630(11) 0.0612(10) -0.0340(9) -0.0051(9) -0.0185(9)
C26 0.0713(13) 0.0791(13) 0.0539(10) -0.0355(10) 0.0088(9) -0.0173(11)
C27 0.0895(16) 0.0838(15) 0.0723(13) -0.0356(12) 0.0335(12) -0.0448(13)
C28 0.0784(13) 0.0675(12) 0.0724(12) -0.0358(10) 0.0223(10) -0.0416(11)
As2 0.04079(8) 0.03699(7) 0.03456(7) -0.00917(5) -0.00534(5) -0.00894(6)
C29 0.0435(8) 0.0385(7) 0.0447(8) -0.0057(6) -0.0089(6) -0.0086(6)
C30 0.0537(9) 0.0514(9) 0.0466(8) -0.0032(7) -0.0113(7) -0.0139(7)
C31 0.0714(13) 0.0596(11) 0.0633(11) 0.0048(9) -0.0282(10) -0.0149(10)
C32 0.0670(13) 0.0519(11) 0.0957(17) -0.0038(11) -0.0337(12) -0.0006(9)
C33 0.0625(13) 0.0646(13) 0.0925(16) -0.0242(12) -0.0109(11) 0.0102(10)
C34 0.0614(11) 0.0550(10) 0.0563(10) -0.0139(8) -0.0070(8) 0.0012(8)
C35 0.0463(8) 0.0400(7) 0.0354(7) -0.0114(6) -0.0027(6) -0.0113(6)
C36 0.0623(10) 0.0501(9) 0.0439(8) -0.0171(7) -0.0061(7) -0.0187(8)
C37 0.0870(14) 0.0561(10) 0.0453(9) -0.0243(8) -0.0029(9) -0.0177(10)
C38 0.0776(14) 0.0712(12) 0.0555(10) -0.0294(10) 0.0186(9) -0.0198(11)
C39 0.0626(12) 0.0824(14) 0.0713(12) -0.0354(11) 0.0191(10) -0.0342(11)
C40 0.0553(10) 0.0578(10) 0.0544(9) -0.0271(8) 0.0037(7) -0.0225(8)
C41 0.0435(8) 0.0425(7) 0.0362(7) -0.0155(6) -0.0039(6) -0.0080(6)
C42 0.0695(11) 0.0443(8) 0.0485(9) -0.0112(7) -0.0145(8) -0.0155(8)
C43 0.0763(13) 0.0542(10) 0.0739(12) -0.0265(9) -0.0121(10) -0.0212(9)
C44 0.0695(12) 0.0797(14) 0.0685(12) -0.0393(11) -0.0184(10) -0.0155(10)
C45 0.0711(12) 0.0736(13) 0.0508(10) -0.0210(9) -0.0229(9) -0.0079(10)
C46 0.0547(9) 0.0466(8) 0.0421(8) -0.0118(6) -0.0101(7) -0.0057(7)
C47 0.0439(8) 0.0392(7) 0.0401(7) -0.0080(6) -0.0062(6) -0.0114(6)
C48 0.0513(9) 0.0519(9) 0.0519(9) -0.0169(7) 0.0029(7) -0.0119(7)
C49 0.0615(11) 0.0684(12) 0.0586(11) -0.0122(9) 0.0078(9) -0.0276(10)
C50 0.0725(13) 0.0546(10) 0.0681(12) -0.0022(9) -0.0071(10) -0.0319(10)
C51 0.0734(13) 0.0404(9) 0.0834(14) -0.0119(9) -0.0060(11) -0.0107(9)
C52 0.0525(10) 0.0430(8) 0.0654(11) -0.0128(8) 0.0032(8) -0.0084(7)
Ni1 0.04556(11) 0.04094(10) 0.04278(10) -0.01205(8) -0.00742(8) -0.01227(8)
S1 0.0611(3) 0.0407(2) 0.0592(2) -0.00472(18) -0.0046(2) -0.01456(18)
S2 0.0633(3) 0.0425(2) 0.0702(3) -0.0117(2) 0.0115(2) -0.0162(2)
S3 0.0504(2) 0.0614(3) 0.0644(3) -0.0026(2) -0.0006(2) -0.0119(2)
S4 0.0639(3) 0.0438(2) 0.0923(4) -0.0235(2) 0.0080(3) -0.0136(2)
O1 0.0777(10) 0.0549(8) 0.1030(12) -0.0383(8) -0.0119(8) -0.0063(7)
O2 0.1006(13) 0.0767(10) 0.0825(11) -0.0237(9) 0.0360(10) -0.0112(9)
O3 0.0556(8) 0.1044(12) 0.0714(9) -0.0360(9) 0.0045(7) -0.0114(8)
O4 0.0796(11) 0.0743(11) 0.173(2) -0.0667(12) 0.0172(12) -0.0096(9)
C1 0.0569(10) 0.0453(8) 0.0581(10) -0.0173(7) -0.0160(8) -0.0070(7)
C2 0.0627(11) 0.0534(9) 0.0474(9) -0.0133(7) -0.0001(8) -0.0083(8)
C3 0.0490(9) 0.0758(12) 0.0501(9) -0.0260(9) -0.0101(7) -0.0105(8)
C4 0.0568(11) 0.0629(11) 0.0873(14) -0.0411(10) -0.0072(10) -0.0107(9)

loop_
_atom_type_symbol
_atom_type_description
_atom_type_scat_dispersion_real
_atom_type_scat_dispersion_imag
_atom_type_scat_source
C C 0.0033 0.0016 'International Tables Vol C Tables 4.2.6.8 and 6.1.1.4'
H H 0.0000 0.0000 'International Tables Vol C Tables 4.2.6.8 and 6.1.1.4'
As As 0.0499 2.0058 'International Tables Vol C Tables 4.2.6.8 and 6.1.1.4'
Ni Ni 0.3393 1.1124 'International Tables Vol C Tables 4.2.6.8 and 6.1.1.4'
O O 0.0106 0.0060 'International Tables Vol C Tables 4.2.6.8 and 6.1.1.4'
S S 0.1246 0.1234 'International Tables Vol C Tables 4.2.6.8 and 6.1.1.4'

loop_
_geom_angle_atom_site_label_1
_geom_angle_atom_site_label_2
_geom_angle_atom_site_label_3
_geom_angle
_geom_angle_site_symmetry_1
_geom_angle_site_symmetry_3
_geom_angle_publ_flag
C5 As1 C11 111.70(7) . . ?
C5 As1 C23 110.40(7) . . ?
C11 As1 C23 110.25(7) . . ?
C5 As1 C17 110.88(7) . . ?
C11 As1 C17 106.24(6) . . ?
C23 As1 C17 107.20(6) . . ?
C6 C5 C10 120.94(16) . . ?
C6 C5 As1 120.21(13) . . ?
C10 C5 As1 118.84(12) . . ?
C5 C6 C7 119.22(19) . . ?
C5 C6 H6 120.4 . . ?
C7 C6 H6 120.4 . . ?
C8 C7 C6 120.0(2) . . ?
C8 C7 H7 120.0 . . ?
C6 C7 H7 120.0 . . ?
C9 C8 C7 120.8(2) . . ?
C9 C8 H8 119.6 . . ?
C7 C8 H8 119.6 . . ?
C8 C9 C10 119.99(19) . . ?
C8 C9 H9 120.0 . . ?
C10 C9 H9 120.0 . . ?
C5 C10 C9 119.01(18) . . ?
C5 C10 H10 120.5 . . ?
C9 C10 H10 120.5 . . ?
C16 C11 C12 120.75(16) . . ?
C16 C11 As1 119.97(13) . . ?
C12 C11 As1 119.11(12) . . ?
C13 C12 C11 119.26(18) . . ?
C13 C12 H12 120.4 . . ?
C11 C12 H12 120.4 . . ?
C14 C13 C12 120.1(2) . . ?
C14 C13 H13 120.0 . . ?
C12 C13 H13 120.0 . . ?
C15 C14 C13 120.55(18) . . ?
C15 C14 H14 119.7 . . ?
C13 C14 H14 119.7 . . ?
C14 C15 C16 120.51(19) . . ?
C14 C15 H15 119.7 . . ?
C16 C15 H15 119.7 . . ?
C11 C16 C15 118.80(18) . . ?
C11 C16 H16 120.6 . . ?
C15 C16 H16 120.6 . . ?
C18 C17 C22 120.22(15) . . ?
C18 C17 As1 121.14(12) . . ?
C22 C17 As1 118.51(12) . . ?
C17 C18 C19 119.16(16) . . ?
C17 C18 H18 120.4 . . ?
C19 C18 H18 120.4 . . ?
C20 C19 C18 120.73(17) . . ?
C20 C19 H19 119.6 . . ?
C18 C19 H19 119.6 . . ?
C21 C20 C19 120.14(16) . . ?
C21 C20 H20 119.9 . . ?
C19 C20 H20 119.9 . . ?
C20 C21 C22 120.20(16) . . ?
C20 C21 H21 119.9 . . ?
C22 C21 H21 119.9 . . ?
C17 C22 C21 119.56(16) . . ?
C17 C22 H22 120.2 . . ?
C21 C22 H22 120.2 . . ?
C28 C23 C24 120.66(15) . . ?
C28 C23 As1 119.06(12) . . ?
C24 C23 As1 120.26(11) . . ?
C25 C24 C23 119.20(16) . . ?
C25 C24 H24 120.4 . . ?
C23 C24 H24 120.4 . . ?
C26 C25 C24 120.32(17) . . ?
C26 C25 H25 119.8 . . ?
C24 C25 H25 119.8 . . ?
C27 C26 C25 120.47(18) . . ?
C27 C26 H26 119.8 . . ?
C25 C26 H26 119.8 . . ?
C26 C27 C28 120.25(18) . . ?
C26 C27 H27 119.9 . . ?
C28 C27 H27 119.9 . . ?
C23 C28 C27 119.10(17) . . ?
C23 C28 H28 120.4 . . ?
C27 C28 H28 120.4 . . ?
C41 As2 C35 108.30(6) . . ?
C41 As2 C29 107.48(7) . . ?
C35 As2 C29 109.74(7) . . ?
C41 As2 C47 110.14(6) . . ?
C35 As2 C47 109.59(6) . . ?
C29 As2 C47 111.52(6) . . ?
C34 C29 C30 120.73(16) . . ?
C34 C29 As2 118.72(13) . . ?
C30 C29 As2 120.55(13) . . ?
C31 C30 C29 119.52(19) . . ?
C31 C30 H30 120.2 . . ?
C29 C30 H30 120.2 . . ?
C32 C31 C30 119.9(2) . . ?
C32 C31 H31 120.0 . . ?
C30 C31 H31 120.0 . . ?
C31 C32 C33 120.72(19) . . ?
C31 C32 H32 119.6 . . ?
C33 C32 H32 119.6 . . ?
C32 C33 C34 120.4(2) . . ?
C32 C33 H33 119.8 . . ?
C34 C33 H33 119.8 . . ?
C29 C34 C33 118.69(19) . . ?
C29 C34 H34 120.7 . . ?
C33 C34 H34 120.7 . . ?
C40 C35 C36 120.88(15) . . ?
C40 C35 As2 119.31(11) . . ?
C36 C35 As2 119.79(12) . . ?
C37 C36 C35 119.02(16) . . ?
C37 C36 H36 120.5 . . ?
C35 C36 H36 120.5 . . ?
C38 C37 C36 120.06(17) . . ?
C38 C37 H37 120.0 . . ?
C36 C37 H37 120.0 . . ?
C39 C38 C37 120.78(17) . . ?
C39 C38 H38 119.6 . . ?
C37 C38 H38 119.6 . . ?
C38 C39 C40 120.07(18) . . ?
C38 C39 H39 120.0 . . ?
C40 C39 H39 120.0 . . ?
C35 C40 C39 119.18(16) . . ?
C35 C40 H40 120.4 . . ?
C39 C40 H40 120.4 . . ?
C46 C41 C42 121.20(15) . . ?
C46 C41 As2 120.76(12) . . ?
C42 C41 As2 117.96(11) . . ?
C43 C42 C41 118.90(16) . . ?
C43 C42 H42 120.5 . . ?
C41 C42 H42 120.5 . . ?
C44 C43 C42 120.19(18) . . ?
C44 C43 H43 119.9 . . ?
C42 C43 H43 119.9 . . ?
C43 C44 C45 120.57(17) . . ?
C43 C44 H44 119.7 . . ?
C45 C44 H44 119.7 . . ?
C44 C45 C46 120.59(17) . . ?
C44 C45 H45 119.7 . . ?
C46 C45 H45 119.7 . . ?
C41 C46 C45 118.55(16) . . ?
C41 C46 H46 120.7 . . ?
C45 C46 H46 120.7 . . ?
C52 C47 C48 120.53(15) . . ?
C52 C47 As2 120.15(12) . . ?
C48 C47 As2 119.33(12) . . ?
C47 C48 C49 118.98(17) . . ?
C47 C48 H48 120.5 . . ?
C49 C48 H48 120.5 . . ?
C50 C49 C48 120.66(18) . . ?
C50 C49 H49 119.7 . . ?
C48 C49 H49 119.7 . . ?
C49 C50 C51 120.41(17) . . ?
C49 C50 H50 119.8 . . ?
C51 C50 H50 119.8 . . ?
C50 C51 C52 119.99(18) . . ?
C50 C51 H51 120.0 . . ?
C52 C51 H51 120.0 . . ?
C47 C52 C51 119.42(17) . . ?
C47 C52 H52 120.3 . . ?
C51 C52 H52 120.3 . . ?
S4 Ni1 S2 87.48(2) . . ?
S4 Ni1 S3 91.97(2) . . ?
S2 Ni1 S3 179.28(2) . . ?
S4 Ni1 S1 175.96(2) . . ?
S2 Ni1 S1 91.609(19) . . ?
S3 Ni1 S1 88.98(2) . . ?
C1 S1 Ni1 105.46(6) . . ?
C2 S2 Ni1 106.04(7) . . ?
C3 S3 Ni1 106.63(7) . . ?
C4 S4 Ni1 106.30(8) . . ?
O1 C1 C2 118.43(17) . . ?
O1 C1 S1 124.17(15) . . ?
C2 C1 S1 117.37(13) . . ?
O2 C2 C1 118.81(18) . . ?
O2 C2 S2 124.11(16) . . ?
C1 C2 S2 117.06(13) . . ?
O3 C3 C4 118.70(19) . . ?
O3 C3 S3 124.23(17) . . ?
C4 C3 S3 117.02(13) . . ?
O4 C4 C3 118.46(19) . . ?
O4 C4 S4 123.68(19) . . ?
C3 C4 S4 117.81(14) . . ?

loop_
_geom_bond_atom_site_label_1
_geom_bond_atom_site_label_2
_geom_bond_distance
_geom_bond_site_symmetry_2
_geom_bond_publ_flag
As1 C5 1.9092(15) . ?
As1 C11 1.9096(15) . ?
As1 C23 1.9104(15) . ?
As1 C17 1.9179(14) . ?
C5 C6 1.376(2) . ?
C5 C10 1.380(2) . ?
C6 C7 1.380(3) . ?
C6 H6 0.9300 . ?
C7 C8 1.372(3) . ?
C7 H7 0.9300 . ?
C8 C9 1.364(3) . ?
C8 H8 0.9300 . ?
C9 C10 1.386(3) . ?
C9 H9 0.9300 . ?
C10 H10 0.9300 . ?
C11 C16 1.381(2) . ?
C11 C12 1.385(2) . ?
C12 C13 1.383(3) . ?
C12 H12 0.9300 . ?
C13 C14 1.372(3) . ?
C13 H13 0.9300 . ?
C14 C15 1.366(3) . ?
C14 H14 0.9300 . ?
C15 C16 1.388(3) . ?
C15 H15 0.9300 . ?
C16 H16 0.9300 . ?
C17 C18 1.381(2) . ?
C17 C22 1.384(2) . ?
C18 C19 1.382(2) . ?
C18 H18 0.9300 . ?
C19 C20 1.369(3) . ?
C19 H19 0.9300 . ?
C20 C21 1.367(3) . ?
C20 H20 0.9300 . ?
C21 C22 1.385(2) . ?
C21 H21 0.9300 . ?
C22 H22 0.9300 . ?
C23 C28 1.379(2) . ?
C23 C24 1.382(2) . ?
C24 C25 1.380(2) . ?
C24 H24 0.9300 . ?
C25 C26 1.369(3) . ?
C25 H25 0.9300 . ?
C26 C27 1.366(3) . ?
C26 H26 0.9300 . ?
C27 C28 1.386(3) . ?
C27 H27 0.9300 . ?
C28 H28 0.9300 . ?
As2 C41 1.9068(15) . ?
As2 C35 1.9099(15) . ?
As2 C29 1.9121(15) . ?
As2 C47 1.9133(14) . ?
C29 C34 1.378(2) . ?
C29 C30 1.387(2) . ?
C30 C31 1.382(3) . ?
C30 H30 0.9300 . ?
C31 C32 1.361(3) . ?
C31 H31 0.9300 . ?
C32 C33 1.375(3) . ?
C32 H32 0.9300 . ?
C33 C34 1.387(3) . ?
C33 H33 0.9300 . ?
C34 H34 0.9300 . ?
C35 C40 1.378(2) . ?
C35 C36 1.393(2) . ?
C36 C37 1.378(2) . ?
C36 H36 0.9300 . ?
C37 C38 1.378(3) . ?
C37 H37 0.9300 . ?
C38 C39 1.369(3) . ?
C38 H38 0.9300 . ?
C39 C40 1.386(2) . ?
C39 H39 0.9300 . ?
C40 H40 0.9300 . ?
C41 C46 1.386(2) . ?
C41 C42 1.388(2) . ?
C42 C43 1.387(3) . ?
C42 H42 0.9300 . ?
C43 C44 1.371(3) . ?
C43 H43 0.9300 . ?
C44 C45 1.374(3) . ?
C44 H44 0.9300 . ?
C45 C46 1.386(3) . ?
C45 H45 0.9300 . ?
C46 H46 0.9300 . ?
C47 C52 1.381(2) . ?
C47 C48 1.382(2) . ?
C48 C49 1.385(3) . ?
C48 H48 0.9300 . ?
C49 C50 1.363(3) . ?
C49 H49 0.9300 . ?
C50 C51 1.372(3) . ?
C50 H50 0.9300 . ?
C51 C52 1.386(3) . ?
C51 H51 0.9300 . ?
C52 H52 0.9300 . ?
Ni1 S4 2.1701(5) . ?
Ni1 S2 2.1717(5) . ?
Ni1 S3 2.1737(5) . ?
Ni1 S1 2.1762(5) . ?
S1 C1 1.7194(19) . ?
S2 C2 1.7209(19) . ?
S3 C3 1.727(2) . ?
S4 C4 1.725(2) . ?
O1 C1 1.221(2) . ?
O2 C2 1.208(2) . ?
O3 C3 1.218(2) . ?
O4 C4 1.216(2) . ?
C1 C2 1.542(3) . ?
C3 C4 1.533(3) . ?
